data_2234300
loop_
_publ_author_name
'Wang, Li-Jiao'
'Li, Wei-Wei'
'Yang, Sheng-Yong'
'Yang, Li'

_publ_section_title
;
 4-(4-Nitrophenyl)morpholine
;
_journal_coeditor_code KJ2195
_journal_issue 4
_journal_name_full 'Acta Crystallographica Section E'
_journal_page_first o1235
_journal_paper_doi 10.1107/S1600536812012172
_journal_volume 68
_journal_year 2012
_chemical_formula_iupac 'C10 H12 N2 O3'
_chemical_formula_moiety 'C10 H12 N2 O3'
_chemical_formula_sum 'C10 H12 N2 O3'
_chemical_formula_weight 208.22
_chemical_name_systematic
;
4-(4-Nitrophenyl)morpholine
;
_space_group_crystal_system orthorhombic
_space_group_IT_number 61
_space_group_name_Hall '-P 2ac 2ab'
_space_group_name_H-M_alt 'P b c a'
_symmetry_space_group_name_Hall '-P 2ac 2ab'
_symmetry_space_group_name_H-M 'P b c a'
_atom_sites_solution_hydrogens difmap
_atom_sites_solution_primary direct
_atom_sites_solution_secondary difmap
_cell_angle_alpha 90.00
_cell_angle_beta 90.00
_cell_angle_gamma 90.00
_cell_formula_units_Z 8
_cell_length_a 14.5445(6)
_cell_length_b 8.3832(3)
_cell_length_c 16.2341(6)
_cell_measurement_reflns_used 1704
_cell_measurement_temperature 293(2)
_cell_measurement_theta_max 29.1531
_cell_measurement_theta_min 2.8680
_cell_volume 1979.41(13)
_computing_cell_refinement
;
CrysAlis PRO (Oxford Diffraction, 2006)
;
_computing_data_collection
;
CrysAlis PRO (Oxford Diffraction, 2006)
;
_computing_data_reduction
;
CrysAlis PRO (Oxford Diffraction, 2006)
;
_computing_molecular_graphics
;
OLEX2 (Dolomanov <i>et al.</i>, 2009)
;
_computing_publication_material
;
OLEX2 (Dolomanov <i>et al.</i>, 2009)
;
_computing_structure_refinement
;
SHELXL97 (Sheldrick, 2008)
;
_computing_structure_solution
;
SHELXS97 (Sheldrick, 2008)
;
_diffrn_ambient_temperature 293(2)
_diffrn_detector_area_resol_mean 16.0874
_diffrn_measured_fraction_theta_full 0.999
_diffrn_measured_fraction_theta_max 0.999
_diffrn_measurement_device_type 'Oxford Diffraction Xcalibur Eos'
_diffrn_measurement_method '\w scans'
_diffrn_radiation_monochromator graphite
_diffrn_radiation_type 'Mo K\a'
_diffrn_radiation_wavelength 0.71073
_diffrn_reflns_av_R_equivalents 0.0183
_diffrn_reflns_limit_h_max 18
_diffrn_reflns_limit_h_min -9
_diffrn_reflns_limit_k_max 10
_diffrn_reflns_limit_k_min -6
_diffrn_reflns_limit_l_max 12
_diffrn_reflns_limit_l_min -20
_diffrn_reflns_number 4949
_diffrn_reflns_theta_full 26.36
_diffrn_reflns_theta_max 26.36
_diffrn_reflns_theta_min 2.87
_exptl_absorpt_coefficient_mu 0.105
_exptl_absorpt_correction_T_max 1.00000
_exptl_absorpt_correction_T_min 0.99153
_exptl_absorpt_correction_type multi-scan
_exptl_absorpt_process_details '(CrysAlis PRO; Oxford Diffraction, 2006)'
_exptl_crystal_colour yellow
_exptl_crystal_density_diffrn 1.397
_exptl_crystal_density_method 'not measured'
_exptl_crystal_description block
_exptl_crystal_F_000 880
_exptl_crystal_size_max 0.35
_exptl_crystal_size_mid 0.33
_exptl_crystal_size_min 0.30
_refine_diff_density_max 0.115
_refine_diff_density_min -0.152
_refine_ls_extinction_method none
_refine_ls_goodness_of_fit_ref 1.027
_refine_ls_hydrogen_treatment refall
_refine_ls_matrix_type full
_refine_ls_number_parameters 184
_refine_ls_number_reflns 2023
_refine_ls_number_restraints 0
_refine_ls_restrained_S_all 1.027
_refine_ls_R_factor_all 0.0740
_refine_ls_R_factor_gt 0.0478
_refine_ls_shift/su_max 0.000
_refine_ls_shift/su_mean 0.000
_refine_ls_structure_factor_coef Fsqd
_refine_ls_weighting_details 'calc w=1/[\s^2^(Fo^2^)+(0.0500P)^2^+0.3012P] where P=(Fo^2^+2Fc^2^)/3'
_refine_ls_weighting_scheme calc
_refine_ls_wR_factor_gt 0.1060
_refine_ls_wR_factor_ref 0.1213
_reflns_number_gt 1377
_reflns_number_total 2023
_reflns_threshold_expression I>2sigma(I)
_cod_data_source_file kj2195.cif
_cod_data_source_block I
_cod_original_cell_volume 1979.42(13)
_cod_database_code 2234300
_cod_database_fobs_code 2234300

loop_
_space_group_symop_id
_space_group_symop_operation_xyz
1 'x, y, z'
2 '-x+1/2, -y, z+1/2'
3 'x+1/2, -y+1/2, -z'
4 '-x, y+1/2, -z+1/2'
5 '-x, -y, -z'
6 'x-1/2, y, -z-1/2'
7 '-x-1/2, y-1/2, z'
8 'x, -y-1/2, z-1/2'

loop_
_atom_site_type_symbol
_atom_site_label
_atom_site_fract_x
_atom_site_fract_y
_atom_site_fract_z
_atom_site_U_iso_or_equiv
_atom_site_adp_type
_atom_site_calc_flag
_atom_site_occupancy
_atom_site_symmetry_multiplicity
O O1 0.11977(11) 0.40333(15) 0.24876(9) 0.0774(5) Uani d 1 1
O O2 0.15361(12) -0.3154(2) 0.66760(10) 0.0931(6) Uani d 1 1
O O3 0.09389(13) -0.47156(17) 0.57725(10) 0.0907(6) Uani d 1 1
N N1 0.12607(10) 0.15429(16) 0.36653(8) 0.0488(4) Uani d 1 1
N N2 0.12312(11) -0.3406(2) 0.59853(11) 0.0642(5) Uani d 1 1
C C1 0.17590(18) 0.4172(3) 0.31932(13) 0.0674(6) Uani d 1 1
H H1A 0.2408(16) 0.378(2) 0.3051(12) 0.083(7) Uiso d 1 1
H H1B 0.1775(14) 0.531(2) 0.3339(12) 0.072(6) Uiso d 1 1
C C2 0.14099(17) 0.3205(2) 0.39042(13) 0.0587(5) Uani d 1 1
H H2A 0.1869(14) 0.327(2) 0.4354(12) 0.067(6) Uiso d 1 1
H H2B 0.0823(14) 0.367(2) 0.4102(12) 0.068(6) Uiso d 1 1
C C3 0.07821(15) 0.1361(3) 0.28780(11) 0.0567(5) Uani d 1 1
H H3A 0.0113(15) 0.159(2) 0.2958(12) 0.081(7) Uiso d 1 1
H H3B 0.0813(13) 0.028(2) 0.2697(11) 0.064(6) Uiso d 1 1
C C4 0.11879(17) 0.2413(2) 0.22354(13) 0.0647(5) Uani d 1 1
H H4A 0.0814(13) 0.237(2) 0.1743(13) 0.072(6) Uiso d 1 1
H H4B 0.1848(14) 0.205(2) 0.2122(12) 0.077(6) Uiso d 1 1
C C5 0.12154(11) 0.03660(19) 0.42504(10) 0.0440(4) Uani d 1 1
C C6 0.08684(14) -0.1153(2) 0.40613(12) 0.0589(5) Uani d 1 1
H H6 0.0618(13) -0.137(2) 0.3546(12) 0.069(6) Uiso d 1 1
C C7 0.08671(14) -0.2364(2) 0.46268(12) 0.0598(5) Uani d 1 1
H H7 0.0634(14) -0.340(2) 0.4490(12) 0.078(6) Uiso d 1 1
C C8 0.12173(12) -0.2108(2) 0.54007(11) 0.0501(4) Uani d 1 1
C C9 0.15440(14) -0.0625(2) 0.56225(12) 0.0563(5) Uani d 1 1
H H9 0.1773(13) -0.045(2) 0.6160(13) 0.065(6) Uiso d 1 1
C C10 0.15375(13) 0.0592(2) 0.50585(11) 0.0536(5) Uani d 1 1
H H10 0.1772(13) 0.161(2) 0.5228(11) 0.064(5) Uiso d 1 1

loop_
_atom_site_aniso_label
_atom_site_aniso_U_11
_atom_site_aniso_U_22
_atom_site_aniso_U_33
_atom_site_aniso_U_12
_atom_site_aniso_U_13
_atom_site_aniso_U_23
O1 0.1061(12) 0.0596(8) 0.0664(9) 0.0081(8) -0.0178(9) 0.0111(7)
O2 0.1083(13) 0.0960(12) 0.0748(11) -0.0164(10) -0.0257(10) 0.0297(9)
O3 0.1163(13) 0.0583(9) 0.0974(12) -0.0137(9) -0.0058(10) 0.0163(8)
N1 0.0586(9) 0.0459(7) 0.0418(8) -0.0054(7) -0.0048(7) -0.0049(6)
N2 0.0576(10) 0.0686(11) 0.0665(11) 0.0035(9) 0.0008(9) 0.0131(9)
C1 0.0868(16) 0.0538(12) 0.0615(13) -0.0091(12) -0.0020(12) 0.0044(10)
C2 0.0720(13) 0.0498(10) 0.0544(11) -0.0060(10) 0.0003(11) -0.0067(9)
C3 0.0624(13) 0.0599(12) 0.0477(11) -0.0024(10) -0.0086(9) -0.0048(9)
C4 0.0829(15) 0.0636(12) 0.0478(11) 0.0061(12) -0.0116(11) 0.0029(9)
C5 0.0428(9) 0.0475(8) 0.0418(9) -0.0013(8) 0.0019(7) -0.0054(7)
C6 0.0722(13) 0.0569(11) 0.0476(11) -0.0143(10) -0.0093(10) -0.0055(9)
C7 0.0682(12) 0.0497(10) 0.0617(12) -0.0106(10) -0.0015(10) -0.0030(9)
C8 0.0467(9) 0.0521(9) 0.0514(10) 0.0024(8) 0.0028(8) 0.0037(8)
C9 0.0626(12) 0.0622(11) 0.0443(10) -0.0015(9) -0.0044(9) -0.0042(8)
C10 0.0656(11) 0.0495(9) 0.0458(10) -0.0081(9) -0.0035(9) -0.0069(8)

loop_
_atom_type_symbol
_atom_type_description
_atom_type_scat_dispersion_real
_atom_type_scat_dispersion_imag
_atom_type_scat_source
C C 0.0033 0.0016 'International Tables Vol C Tables 4.2.6.8 and 6.1.1.4'
H H 0.0000 0.0000 'International Tables Vol C Tables 4.2.6.8 and 6.1.1.4'
N N 0.0061 0.0033 'International Tables Vol C Tables 4.2.6.8 and 6.1.1.4'
O O 0.0106 0.0060 'International Tables Vol C Tables 4.2.6.8 and 6.1.1.4'

loop_
_geom_angle_atom_site_label_1
_geom_angle_atom_site_label_2
_geom_angle_atom_site_label_3
_geom_angle
C1 O1 C4 108.61(15)
C2 N1 C3 113.67(15)
C5 N1 C2 120.60(14)
C5 N1 C3 120.47(14)
O2 N2 O3 122.50(17)
O2 N2 C8 118.51(17)
O3 N2 C8 118.98(17)
O1 C1 H1A 108.8(12)
O1 C1 H1B 106.8(11)
O1 C1 C2 112.60(18)
H1A C1 H1B 110.1(17)
C2 C1 H1A 108.2(12)
C2 C1 H1B 110.3(12)
N1 C2 C1 111.18(17)
N1 C2 H2A 110.4(11)
N1 C2 H2B 109.4(11)
C1 C2 H2A 108.0(11)
C1 C2 H2B 109.2(11)
H2A C2 H2B 108.6(16)
N1 C3 H3A 109.2(12)
N1 C3 H3B 110.2(11)
N1 C3 C4 111.20(16)
H3A C3 H3B 105.7(16)
C4 C3 H3A 111.2(12)
C4 C3 H3B 109.2(11)
O1 C4 C3 111.68(18)
O1 C4 H4A 106.5(11)
O1 C4 H4B 109.0(11)
C3 C4 H4A 109.4(11)
C3 C4 H4B 108.9(11)
H4A C4 H4B 111.5(16)
N1 C5 C6 121.23(15)
N1 C5 C10 122.24(15)
C6 C5 C10 116.50(16)
C5 C6 H6 121.2(12)
C7 C6 C5 121.78(18)
C7 C6 H6 117.0(12)
C6 C7 H7 121.1(12)
C6 C7 C8 119.81(18)
C8 C7 H7 119.1(12)
C7 C8 N2 119.25(17)
C7 C8 C9 120.55(17)
C9 C8 N2 120.20(17)
C8 C9 H9 120.3(11)
C10 C9 C8 119.62(18)
C10 C9 H9 120.1(11)
C5 C10 H10 120.4(11)
C9 C10 C5 121.68(17)
C9 C10 H10 117.9(11)

loop_
_geom_bond_atom_site_label_1
_geom_bond_atom_site_label_2
_geom_bond_distance
O1 C1 1.411(2)
O1 C4 1.418(2)
O2 N2 1.224(2)
O3 N2 1.227(2)
N1 C2 1.463(2)
N1 C3 1.463(2)
N1 C5 1.371(2)
N2 C8 1.444(2)
C1 H1A 1.03(2)
C1 H1B 0.98(2)
C1 C2 1.499(3)
C2 H2A 0.99(2)
C2 H2B 0.99(2)
C3 H3A 1.00(2)
C3 H3B 0.958(19)
C3 C4 1.488(3)
C4 H4A 0.97(2)
C4 H4B 1.02(2)
C5 C6 1.404(2)
C5 C10 1.406(2)
C6 H6 0.93(2)
C6 C7 1.369(3)
C7 H7 0.96(2)
C7 C8 1.373(3)
C8 C9 1.378(2)
C9 H9 0.95(2)
C9 C10 1.371(3)
C10 H10 0.957(18)
